data_1551593
loop_
_publ_author_name
'ARIANI, Maral'
'POURAYOUBI, Mehrdad'
'DU\<SEK, Michal'
'VAHDANI ALVIRI, Banafsheh'
'EIGNER, V\'aclav'
'DAMODARAN, Krishnan'

_publ_section_title
;
 Synthesis, Spectroscopic Study and Crystal Structure of a New
 Single-Enantiomer C(O)NHP(O)-based Phosphoric Triamide,
 CCl&lt;sub&gt;3&lt;/sub&gt;C(O)NHP(O)[(R)-(+)-NHCH(CH&lt;sub&gt;3&lt;/sub&gt;)(C&lt;sub&gt;6&lt;/sub&gt;H&lt;sub&gt;5&lt;/sub&gt;)]&lt;sub&gt;2&lt;/sub&gt;&#x00B7;0.25H&lt;sub&gt;2&lt;/sub&gt;O
;
_journal_issue 0
_journal_name_full 'X-ray Structure Analysis Online'
_journal_page_first 17
_journal_paper_doi 10.2116/xraystruct.33.17
_journal_volume 33
_journal_year 2017
_chemical_absolute_configuration ad
_chemical_formula_moiety 'C18 H21 Cl3 N3 O2 P, 0.203(O)'
_chemical_formula_sum 'C18 H21 Cl3 N3 O2.202 P'
_chemical_formula_weight 451.9
_space_group_IT_number 1
_space_group_name_Hall 'P 1'
_space_group_name_H-M_alt 'P 1'
_symmetry_cell_setting triclinic
_symmetry_Int_Tables_number 1
_symmetry_space_group_name_Hall 'P 1'
_symmetry_space_group_name_H-M 'P 1'
_cell_angle_alpha 83.6336(17)
_cell_angle_beta 89.3963(15)
_cell_angle_gamma 73.819(2)
_cell_formula_units_Z 4
_cell_length_a 9.6898(2)
_cell_length_b 10.4576(3)
_cell_length_c 21.0199(3)
_cell_measurement_reflns_used 21686
_cell_measurement_temperature 119.98(10)
_cell_measurement_theta_max 67.15
_cell_measurement_theta_min 4.69
_cell_volume 2032.53(8)
_computing_cell_refinement 'CrysAlisPro 1.171.38.41q (Rigaku OD, 2015)'
_computing_data_collection 'CrysAlisPro 1.171.38.41q (Rigaku OD, 2015)'
_computing_data_reduction 'CrysAlisPro 1.171.38.41q (Rigaku OD, 2015)'
_diffrn_ambient_temperature 119.98
_diffrn_detector 'CCD plate'
_diffrn_detector_area_resol_mean 5.1783
_diffrn_measured_fraction_theta_full 0.99
_diffrn_measured_fraction_theta_max 0.99
_diffrn_measurement_device 'four-circle diffractometer'
_diffrn_measurement_device_type 'Xcalibur, AtlasS2, Gemini ultra'
_diffrn_measurement_method '\w scans'
_diffrn_radiation_monochromator mirror
_diffrn_radiation_probe x-ray
_diffrn_radiation_source 'X-ray tube'
_diffrn_radiation_type 'Cu K\a'
_diffrn_radiation_wavelength 1.54184
_diffrn_reflns_av_R_equivalents 0.0647
_diffrn_reflns_av_unetI/netI 0.0315
_diffrn_reflns_limit_h_max 11
_diffrn_reflns_limit_h_min -11
_diffrn_reflns_limit_k_max 11
_diffrn_reflns_limit_k_min -12
_diffrn_reflns_limit_l_max 25
_diffrn_reflns_limit_l_min -25
_diffrn_reflns_number 47594
_diffrn_reflns_theta_full 67.2
_diffrn_reflns_theta_max 67.2
_diffrn_reflns_theta_min 4.23
_diffrn_source 'fine-focus sealed X-ray tube'
_exptl_absorpt_coefficient_mu 5.003
_exptl_absorpt_correction_T_max 1
_exptl_absorpt_correction_T_min 0.391
_exptl_absorpt_correction_type multi-scan
_exptl_absorpt_process_details
;
   CrysAlisPro, Agilent Technologies, Version 1.171.38.41
   Empirical absorption correction using spherical harmonics
;
_exptl_crystal_colour colourless
_exptl_crystal_density_diffrn 1.4769
_exptl_crystal_description prism
_exptl_crystal_F_000 934
_exptl_crystal_size_max 0.552
_exptl_crystal_size_mid 0.143
_exptl_crystal_size_min 0.089
_refine_diff_density_max 0.65
_refine_diff_density_min -0.49
_refine_ls_abs_structure_details '  6700 of Friedel pairs used in the refinement'
_refine_ls_abs_structure_Flack 0.031(13)
_refine_ls_extinction_method none
_refine_ls_goodness_of_fit_gt 2.02
_refine_ls_goodness_of_fit_ref 1.90
_refine_ls_hydrogen_treatment mixed
_refine_ls_number_constraints 245
_refine_ls_number_parameters 900
_refine_ls_number_reflns 13943
_refine_ls_number_restraints 24
_refine_ls_R_factor_all 0.0655
_refine_ls_R_factor_gt 0.0578
_refine_ls_shift/su_max 0.0298
_refine_ls_shift/su_mean 0.0018
_refine_ls_structure_factor_coef Fsqd
_refine_ls_weighting_details w=1/(\s^2^(I)+0.0016I^2^)
_refine_ls_weighting_scheme sigma
_refine_ls_wR_factor_gt 0.1435
_refine_ls_wR_factor_ref 0.1511
_reflns_number_gt 11230
_reflns_number_total 13943
_reflns_threshold_expression I>3\s(I)
_cod_data_source_file 33_17_1.txt
_cod_data_source_block I
_cod_depositor_comments
;
The following automatic conversions were performed:

'_diffrn_radiation_probe' value 'X-ray' changed to 'x-ray' according
to
/home/andrius/struct/COD-crude-data/automatic-downloads/current/J-STAGE/lib/dictionaries/cif_core.dic
dictionary named 'cif_core.dic' version 2.4.2 from 2011-04-26.

Automatic conversion script
Id: cif_fix_values 6524 2018-11-02 12:15:13Z antanas 
;
_cod_original_formula_sum 'C18 H21 Cl3 N3 O2.202 P1'
_cod_database_code 1551593

loop_
_space_group_symop_id
_space_group_symop_operation_xyz
1 x,y,z

loop_
_atom_site_label
_atom_site_type_symbol
_atom_site_fract_x
_atom_site_fract_y
_atom_site_fract_z
_atom_site_adp_type
_atom_site_U_iso_or_equiv
_atom_site_site_symmetry_multiplicity
_atom_site_occupancy
_atom_site_calc_flag
Cl1a Cl 0.33178(14) 0.03760(12) 0.78191(5) Uani 0.0327(4) 1 1 d
Cl2a Cl 0.21278(12) 0.29618(12) 0.71210(5) Uani 0.0278(4) 1 1 d
Cl3a Cl 0.50172(12) 0.22161(12) 0.77000(5) Uani 0.0273(4) 1 1 d
P1a P 0.56343(13) 0.17809(13) 0.55599(5) Uani 0.0230(4) 1 1 d
O1a O 0.6039(4) 0.3021(3) 0.53852(15) Uani 0.0335(12) 1 1 d
O2a O 0.4412(3) 0.0022(3) 0.65479(15) Uani 0.0268(11) 1 1 d
N1a N 0.4787(4) 0.2065(4) 0.62716(19) Uani 0.0265(13) 1 1 d
N2a N 0.4542(4) 0.1373(5) 0.5106(2) Uani 0.0381(16) 1 1 d
N3a N 0.6955(4) 0.0414(4) 0.56369(17) Uani 0.0245(13) 1 1 d
C1a C 0.4358(4) 0.1136(4) 0.6663(2) Uani 0.0211(14) 1 1 d
C2a C 0.3736(5) 0.1647(4) 0.7304(2) Uani 0.0226(14) 1 1 d
C3a C 0.3030(5) 0.2122(6) 0.4973(2) Uani 0.0348(17) 1 1 d
C4a C 0.2048(6) 0.1294(6) 0.5255(3) Uani 0.044(2) 1 1 d
C11a C 0.8369(4) 0.0347(4) 0.5909(2) Uani 0.0229(14) 1 1 d
C12a C 0.9495(5) -0.0775(5) 0.5626(2) Uani 0.0326(17) 1 1 d
C13a C 0.8440(4) 0.0113(4) 0.6636(2) Uani 0.0235(14) 1 1 d
C14a C 0.7797(5) -0.0791(5) 0.6968(2) Uani 0.0268(15) 1 1 d
C15a C 0.7929(5) -0.1042(5) 0.7631(2) Uani 0.0305(16) 1 1 d
C16a C 0.8721(5) -0.0419(5) 0.7970(2) Uani 0.0281(15) 1 1 d
C17a C 0.9360(5) 0.0493(5) 0.7641(2) Uani 0.0311(16) 1 1 d
C18a C 0.9235(5) 0.0739(4) 0.6976(2) Uani 0.0253(14) 1 1 d
Cl1b Cl 0.31993(15) 0.54344(13) 0.77676(6) Uani 0.0362(5) 1 1 d
Cl2b Cl 0.50290(12) 0.71591(12) 0.76567(5) Uani 0.0256(3) 1 1 d
Cl3b Cl 0.21271(12) 0.80497(12) 0.70849(5) Uani 0.0273(4) 1 1 d
P1b P 0.56131(13) 0.67500(14) 0.55211(5) Uani 0.0236(4) 1 1 d
O1b O 0.5994(4) 0.8000(4) 0.53278(15) Uani 0.0333(12) 1 1 d
O2b O 0.4336(3) 0.5044(3) 0.65049(15) Uani 0.0261(11) 1 1 d
N1b N 0.4708(4) 0.7076(4) 0.62160(18) Uani 0.0262(13) 1 1 d
N2b N 0.4571(4) 0.6266(5) 0.50610(18) Uani 0.0351(15) 1 1 d
N3b N 0.6944(4) 0.5409(4) 0.56406(18) Uani 0.0277(13) 1 1 d
C1b C 0.4283(5) 0.6163(5) 0.6617(2) Uani 0.0210(14) 1 1 d
C2b C 0.3688(5) 0.6679(4) 0.7257(2) Uani 0.0222(14) 1 1 d
C3b C 0.3079(5) 0.7051(6) 0.4884(2) Uani 0.0347(18) 1 1 d
C4b C 0.2050(6) 0.6255(6) 0.5111(3) Uani 0.0406(19) 1 1 d
C11b C 0.8323(4) 0.5391(5) 0.5926(2) Uani 0.0249(15) 1 1 d
C12b C 0.9508(5) 0.4313(6) 0.5639(2) Uani 0.0356(18) 1 1 d
C13b C 0.8401(5) 0.5108(5) 0.6654(2) Uani 0.0247(14) 1 1 d
C14b C 0.7763(5) 0.4207(5) 0.6976(2) Uani 0.0263(15) 1 1 d
C15b C 0.7903(5) 0.3923(5) 0.7635(2) Uani 0.0286(16) 1 1 d
C16b C 0.8684(5) 0.4540(5) 0.7985(2) Uani 0.0306(16) 1 1 d
C17b C 0.9312(5) 0.5454(5) 0.7668(2) Uani 0.0314(16) 1 1 d
C18b C 0.9189(5) 0.5733(5) 0.7002(2) Uani 0.0284(15) 1 1 d
Cl1c Cl 0.74569(15) 0.15465(13) -0.08153(6) Uani 0.0372(5) 1 1 d
Cl2c Cl 0.85232(12) 0.33032(13) -0.01270(6) Uani 0.0293(4) 1 1 d
Cl3c Cl 0.56322(13) 0.41661(12) -0.07093(5) Uani 0.0274(4) 1 1 d
P1c P 0.50024(13) 0.31350(13) 0.14253(6) Uani 0.0239(4) 1 1 d
O1c O 0.4535(4) 0.4512(3) 0.15932(15) Uani 0.0327(12) 1 1 d
O2c O 0.6321(4) 0.1169(3) 0.04455(16) Uani 0.0289(11) 1 1 d
N1c N 0.5910(4) 0.3286(4) 0.07311(18) Uani 0.0255(12) 1 1 d
N2c N 0.6107(4) 0.1966(5) 0.18942(19) Uani 0.0355(15) 1 1 d
N3c N 0.3721(4) 0.2459(4) 0.13297(18) Uani 0.0242(12) 1 1 d
C1c C 0.6366(4) 0.2329(5) 0.0333(2) Uani 0.0248(15) 1 1 d
C2c C 0.6969(5) 0.2815(4) -0.0305(2) Uani 0.0232(14) 1 1 d
C3c C 0.7605(5) 0.1932(6) 0.2045(2) Uani 0.0391(18) 1 1 d
C4c C 0.8629(6) 0.0681(7) 0.1839(4) Uani 0.058(3) 1 1 d
C11c C 0.2302(4) 0.3201(5) 0.1060(2) Uani 0.0255(14) 1 1 d
C12c C 0.1205(5) 0.2509(5) 0.1350(2) Uani 0.0346(18) 1 1 d
C13c C 0.2220(5) 0.3332(5) 0.0331(2) Uani 0.0255(14) 1 1 d
C14c C 0.2881(5) 0.2267(5) -0.0003(2) Uani 0.0276(15) 1 1 d
C15c C 0.2740(5) 0.2383(5) -0.0666(2) Uani 0.0301(16) 1 1 d
C16c C 0.1936(5) 0.3560(5) -0.1001(2) Uani 0.0304(16) 1 1 d
C17c C 0.1284(5) 0.4642(5) -0.0672(2) Uani 0.0305(16) 1 1 d
C18c C 0.1421(5) 0.4527(5) -0.0011(2) Uani 0.0280(15) 1 1 d
Cl1d Cl 0.73580(14) 0.65635(12) -0.08705(5) Uani 0.0314(4) 1 1 d
Cl2d Cl 0.85413(12) 0.82337(12) -0.01726(5) Uani 0.0269(4) 1 1 d
Cl3d Cl 0.56471(12) 0.92206(12) -0.07456(5) Uani 0.0263(3) 1 1 d
P1d P 0.49936(12) 0.81238(13) 0.13780(5) Uani 0.0230(4) 1 1 d
O1d O 0.4527(4) 0.9497(4) 0.15622(16) Uani 0.0348(12) 1 1 d
O2d O 0.6297(3) 0.6181(3) 0.04032(14) Uani 0.0234(10) 1 1 d
N1d N 0.5875(4) 0.8311(4) 0.06815(17) Uani 0.0229(12) 1 1 d
N2d N 0.6108(4) 0.6947(5) 0.18394(18) Uani 0.0316(14) 1 1 d
N3d N 0.3708(4) 0.7449(4) 0.12788(16) Uani 0.0209(11) 1 1 d
C1d C 0.6337(4) 0.7341(4) 0.0286(2) Uani 0.0211(14) 1 1 d
C2d C 0.6943(5) 0.7825(4) -0.03525(20) Uani 0.0211(13) 1 1 d
C3d C 0.7582(5) 0.6958(6) 0.1990(2) Uani 0.0343(17) 1 1 d
C4d C 0.8652(5) 0.5717(6) 0.1764(3) Uani 0.0423(19) 1 1 d
C11d C 0.2296(4) 0.8211(5) 0.1000(2) Uani 0.0236(14) 1 1 d
C12d C 0.1169(5) 0.7559(5) 0.1281(2) Uani 0.0322(17) 1 1 d
C13d C 0.2237(4) 0.8322(5) 0.0275(2) Uani 0.0220(14) 1 1 d
C14d C 0.2904(4) 0.7239(5) -0.0057(2) Uani 0.0245(14) 1 1 d
C15d C 0.2770(5) 0.7341(5) -0.0716(2) Uani 0.0263(15) 1 1 d
C16d C 0.1974(5) 0.8523(5) -0.1056(2) Uani 0.0284(16) 1 1 d
C17d C 0.1330(5) 0.9612(5) -0.0740(2) Uani 0.0287(15) 1 1 d
C18d C 0.1463(5) 0.9520(5) -0.0079(2) Uani 0.0254(15) 1 1 d
O1w O 0.4986(14) 0.0226(12) 0.2817(5) Uani 0.065(5) 1 0.398(14) d
O2w O 0.554(2) -0.0338(13) 0.4183(6) Uani 0.104(8) 1 0.412(16) d
H1c3a H 0.281474 0.292121 0.518438 Uiso 0.0417 1 1 d
H1c4a H 0.107102 0.174397 0.512465 Uiso 0.0528 1 1 d
H2c4a H 0.232761 0.042787 0.510302 Uiso 0.0528 1 1 d
H3c4a H 0.213017 0.119096 0.571362 Uiso 0.0528 1 1 d
H1c11a H 0.855228 0.119915 0.57993 Uiso 0.0275 1 1 d
H1c12a H 1.042046 -0.087293 0.581604 Uiso 0.0391 1 1 d
H2c12a H 0.92413 -0.160083 0.571358 Uiso 0.0391 1 1 d
H3c12a H 0.952773 -0.05546 0.517172 Uiso 0.0391 1 1 d
H1c14a H 0.72613 -0.12435 0.673722 Uiso 0.0322 1 1 d
H1c15a H 0.746646 -0.165371 0.785597 Uiso 0.0366 1 1 d
H1c16a H 0.882893 -0.061204 0.842649 Uiso 0.0337 1 1 d
H1c17a H 0.988543 0.095234 0.787339 Uiso 0.0373 1 1 d
H1c18a H 0.970315 0.134525 0.675059 Uiso 0.0304 1 1 d
H1c3b H 0.286381 0.78489 0.509593 Uiso 0.0416 1 1 d
H1c4b H 0.109482 0.673536 0.495962 Uiso 0.0488 1 1 d
H2c4b H 0.233047 0.540101 0.494726 Uiso 0.0488 1 1 d
H3c4b H 0.207037 0.612398 0.557046 Uiso 0.0488 1 1 d
H1c11b H 0.844386 0.627187 0.582883 Uiso 0.0298 1 1 d
H1c12b H 1.040977 0.421675 0.585107 Uiso 0.0427 1 1 d
H2c12b H 0.92743 0.347438 0.569693 Uiso 0.0427 1 1 d
H3c12b H 0.957897 0.457529 0.51903 Uiso 0.0427 1 1 d
H1c14b H 0.72165 0.377309 0.674062 Uiso 0.0316 1 1 d
H1c15b H 0.745443 0.329127 0.785172 Uiso 0.0343 1 1 d
H1c16b H 0.878622 0.433454 0.844127 Uiso 0.0367 1 1 d
H1c17b H 0.983797 0.590167 0.790719 Uiso 0.0377 1 1 d
H1c18b H 0.96482 0.635492 0.678385 Uiso 0.0341 1 1 d
H1c4c H 0.959807 0.066718 0.193849 Uiso 0.0698 1 1 d
H2c4c H 0.841992 -0.009349 0.20621 Uiso 0.0698 1 1 d
H3c4c H 0.852024 0.06733 0.138642 Uiso 0.0698 1 1 d
H1c11c H 0.20955 0.410281 0.116697 Uiso 0.0306 1 1 d
H1c12c H 0.027922 0.293336 0.115083 Uiso 0.0416 1 1 d
H2c12c H 0.149799 0.158139 0.127853 Uiso 0.0416 1 1 d
H3c12c H 0.115088 0.257801 0.180129 Uiso 0.0416 1 1 d
H1c14c H 0.344225 0.144132 0.022402 Uiso 0.0331 1 1 d
H1c15c H 0.320616 0.163709 -0.089237 Uiso 0.0361 1 1 d
H1c16c H 0.182923 0.362919 -0.145816 Uiso 0.0365 1 1 d
H1c17c H 0.073822 0.547027 -0.090223 Uiso 0.0366 1 1 d
H1c18c H 0.096251 0.527761 0.021393 Uiso 0.0336 1 1 d
H1c4d H 0.961592 0.575113 0.183933 Uiso 0.0508 1 1 d
H2c4d H 0.850922 0.492254 0.199726 Uiso 0.0508 1 1 d
H3c4d H 0.849946 0.570129 0.131489 Uiso 0.0508 1 1 d
H1c11d H 0.210882 0.911138 0.110753 Uiso 0.0283 1 1 d
H1c12d H 0.025605 0.799668 0.107225 Uiso 0.0386 1 1 d
H2c12d H 0.144406 0.662807 0.121528 Uiso 0.0386 1 1 d
H3c12d H 0.109558 0.764074 0.173087 Uiso 0.0386 1 1 d
H1c14d H 0.346091 0.641683 0.017458 Uiso 0.0293 1 1 d
H1c15d H 0.323034 0.658758 -0.093987 Uiso 0.0316 1 1 d
H1c16d H 0.187244 0.858257 -0.151263 Uiso 0.034 1 1 d
H1c17d H 0.078871 1.043456 -0.097624 Uiso 0.0344 1 1 d
H1c18d H 0.102048 1.02862 0.013955 Uiso 0.0305 1 1 d
H1c3c H 0.778149 0.272536 0.182638 Uiso 0.0469 1 1 d
H1c3d H 0.783643 0.769098 0.174853 Uiso 0.0411 1 1 d
H1n2a H 0.493(6) 0.059(3) 0.499(3) Uiso 0.0457 1 1 d
H1n3a H 0.678(6) -0.034(3) 0.562(3) Uiso 0.0294 1 1 d
H1n1a H 0.461(6) 0.2890(16) 0.634(3) Uiso 0.0319 1 1 d
H1n1b H 0.461(6) 0.7887(19) 0.629(3) Uiso 0.0314 1 1 d
H1n2b H 0.488(7) 0.546(2) 0.497(3) Uiso 0.0421 1 1 d
H1n3b H 0.685(6) 0.462(2) 0.561(3) Uiso 0.0332 1 1 d
H1n2c H 0.590(6) 0.127(4) 0.209(3) Uiso 0.0425 1 1 d
H1n3c H 0.393(6) 0.1599(5) 0.138(2) Uiso 0.0291 1 1 d
H1n1c H 0.578(6) 0.4131(11) 0.063(2) Uiso 0.0306 1 1 d
H1n1d H 0.583(6) 0.9137(15) 0.057(2) Uiso 0.0275 1 1 d
H1n2d H 0.577(6) 0.636(4) 0.205(2) Uiso 0.0379 1 1 d
H1n3d H 0.392(6) 0.6591(6) 0.130(2) Uiso 0.0251 1 1 d
C5a C 0.2734(4) 0.2628(4) 0.42646(14) Uani 0.0354(10) 1 1 d
C6a C 0.1329(4) 0.3056(6) 0.40267(19) Uani 0.0673(16) 1 1 d
C7a C 0.1054(6) 0.3541(8) 0.3384(2) Uani 0.0790(19) 1 1 d
C8a C 0.2184(7) 0.3596(8) 0.29800(17) Uani 0.0599(15) 1 1 d
C9a C 0.3588(7) 0.3169(8) 0.32179(18) Uani 0.101(3) 1 1 d
C10a C 0.3863(5) 0.2684(6) 0.38607(18) Uani 0.088(2) 1 1 d
H1c6a H 0.054742 0.301729 0.430598 Uiso 0.0808 1 1 d
H1c7a H 0.008237 0.383722 0.321986 Uiso 0.0948 1 1 d
H1c8a H 0.199445 0.392879 0.253609 Uiso 0.0718 1 1 d
H1c9a H 0.43693 0.320886 0.293881 Uiso 0.1206 1 1 d
H1c10a H 0.483457 0.238762 0.402513 Uiso 0.1051 1 1 d
C5b C 0.2883(5) 0.7535(4) 0.41638(13) Uani 0.0354(11) 1 1 d
C6b C 0.3220(10) 0.6617(6) 0.3717(3) Uani 0.0673(19) 1 1 d
C7b C 0.3043(15) 0.7059(10) 0.3067(4) Uani 0.079(2) 1 1 d
C8b C 0.2531(17) 0.8420(12) 0.2864(3) Uani 0.0599(18) 1 1 d
C9b C 0.2193(15) 0.9338(10) 0.3310(3) Uani 0.101(3) 1 1 d
C10b C 0.2371(10) 0.8895(6) 0.3961(2) Uani 0.088(3) 1 1 d
H1c6b H 0.357394 0.567656 0.385768 Uiso 0.0808 1 1 d
H1c7b H 0.327446 0.642435 0.275832 Uiso 0.0948 1 1 d
H1c8b H 0.241037 0.872592 0.241466 Uiso 0.0718 1 1 d
H1c9b H 0.18376 1.027822 0.316972 Uiso 0.1206 1 1 d
H1c10b H 0.213832 0.953029 0.426939 Uiso 0.1051 1 1 d
C5c C 0.7818(10) 0.1864(8) 0.2749(2) Uani 0.0354(10) 1 0.511(7) d
C6c C 0.8477(17) 0.0724(10) 0.3159(4) Uani 0.0673(17) 1 0.511(7) d
C7c C 0.857(2) 0.0800(16) 0.3813(6) Uani 0.079(2) 1 0.511(7) d
C8c C 0.799(2) 0.201(2) 0.4056(5) Uani 0.0599(16) 1 0.511(7) d
C9c C 0.734(2) 0.3154(16) 0.3647(4) Uani 0.101(3) 1 0.511(7) d
C10c C 0.7248(16) 0.3078(10) 0.2993(4) Uani 0.088(2) 1 0.511(7) d
H1c6c H 0.88717 -0.011548 0.299038 Uiso 0.0808 1 0.511(7) d
H1c7c H 0.90217 0.001219 0.409559 Uiso 0.0948 1 0.511(7) d
H1c8c H 0.80532 0.206668 0.450789 Uiso 0.0718 1 0.511(7) d
H1c9c H 0.694337 0.399402 0.381521 Uiso 0.1206 1 0.511(7) d
H1c10c H 0.679224 0.386606 0.270974 Uiso 0.1051 1 0.511(7) d
C5d C 0.7739(9) 0.7303(8) 0.2689(3) Uani 0.0354(11) 1 0.533(6) d
C6d C 0.9065(12) 0.6762(13) 0.3000(5) Uani 0.0673(19) 1 0.533(6) d
C7d C 0.9221(18) 0.6916(19) 0.3642(6) Uani 0.079(2) 1 0.533(6) d
C8d C 0.805(2) 0.761(2) 0.3971(4) Uani 0.0599(18) 1 0.533(6) d
C9d C 0.6726(17) 0.8154(18) 0.3660(4) Uani 0.101(3) 1 0.533(6) d
C10d C 0.6570(11) 0.7999(13) 0.3018(4) Uani 0.088(3) 1 0.533(6) d
H1c6d H 0.987332 0.628086 0.277276 Uiso 0.0808 1 0.533(6) d
H1c7d H 1.013728 0.654273 0.385683 Uiso 0.0948 1 0.533(6) d
H1c8d H 0.815778 0.771711 0.44144 Uiso 0.0718 1 0.533(6) d
H1c9d H 0.591801 0.863623 0.388742 Uiso 0.1206 1 0.533(6) d
H1c10d H 0.565368 0.837331 0.280318 Uiso 0.1051 1 0.533(6) d
C5e C 0.7634(11) 0.2414(8) 0.2773(3) Uani 0.0354(10) 1 0.489(7) d
C6e C 0.8203(19) 0.1418(11) 0.3269(4) Uani 0.0673(17) 1 0.489(7) d
C7e C 0.821(3) 0.1740(17) 0.3893(6) Uani 0.079(2) 1 0.489(7) d
C8e C 0.765(3) 0.306(2) 0.4020(6) Uani 0.0599(16) 1 0.489(7) d
C9e C 0.708(2) 0.4055(17) 0.3524(5) Uani 0.101(3) 1 0.489(7) d
C10e C 0.7073(18) 0.3733(10) 0.2900(4) Uani 0.088(2) 1 0.489(7) d
H1c6e H 0.859105 0.050653 0.318115 Uiso 0.0808 1 0.489(7) d
H1c7e H 0.860458 0.105139 0.423563 Uiso 0.0948 1 0.489(7) d
H1c8e H 0.76518 0.328137 0.445065 Uiso 0.0718 1 0.489(7) d
H1c9e H 0.669423 0.49668 0.361141 Uiso 0.1206 1 0.489(7) d
H1c10e H 0.667957 0.44216 0.255669 Uiso 0.1051 1 0.489(7) d
C5f C 0.7808(10) 0.6869(9) 0.2723(3) Uani 0.0354(11) 1 0.467(6) d
C6f C 0.8995(13) 0.7232(17) 0.2921(5) Uani 0.067(2) 1 0.467(6) d
C7f C 0.9243(19) 0.726(2) 0.3569(7) Uani 0.079(2) 1 0.467(6) d
C8f C 0.830(2) 0.692(2) 0.4018(5) Uani 0.0599(18) 1 0.467(6) d
C9f C 0.7116(19) 0.656(2) 0.3820(5) Uani 0.101(3) 1 0.467(6) d
C10f C 0.6869(13) 0.6533(15) 0.3171(5) Uani 0.088(3) 1 0.467(6) d
H1c6f H 0.964449 0.746416 0.261099 Uiso 0.0808 1 0.467(6) d
H1c7f H 1.006275 0.750951 0.370638 Uiso 0.0948 1 0.467(6) d
H1c8f H 0.847537 0.693778 0.446569 Uiso 0.0718 1 0.467(6) d
H1c9f H 0.646623 0.632916 0.412978 Uiso 0.1206 1 0.467(6) d
H1c10f H 0.604852 0.62827 0.30341 Uiso 0.1051 1 0.467(6) d

loop_
_atom_site_aniso_label
_atom_site_aniso_type_symbol
_atom_site_aniso_U_11
_atom_site_aniso_U_22
_atom_site_aniso_U_33
_atom_site_aniso_U_12
_atom_site_aniso_U_13
_atom_site_aniso_U_23
Cl1a Cl 0.0486(7) 0.0234(6) 0.0313(6) -0.0169(5) 0.0128(5) -0.0080(5)
Cl2a Cl 0.0213(5) 0.0262(6) 0.0346(6) -0.0016(4) -0.0006(4) -0.0103(5)
Cl3a Cl 0.0247(5) 0.0271(6) 0.0319(6) -0.0084(4) -0.0049(4) -0.0077(5)
P1a P 0.0208(5) 0.0264(6) 0.0219(6) -0.0055(4) 0.0009(4) -0.0064(4)
O1a O 0.0363(19) 0.0317(19) 0.0274(16) -0.0027(15) 0.0068(14) 0.0000(13)
O2a O 0.0284(16) 0.0212(18) 0.0334(16) -0.0088(13) 0.0047(13) -0.0099(13)
N1a N 0.0274(19) 0.020(2) 0.036(2) -0.0113(16) 0.0056(16) -0.0102(16)
N2a N 0.0184(19) 0.055(3) 0.039(2) 0.0000(19) -0.0043(17) -0.024(2)
N3a N 0.0207(18) 0.033(2) 0.0228(17) -0.0100(16) 0.0005(14) -0.0076(16)
C1a C 0.019(2) 0.016(2) 0.031(2) -0.0071(16) 0.0016(16) -0.0061(17)
C2a C 0.023(2) 0.019(2) 0.028(2) -0.0078(17) 0.0023(17) -0.0044(17)
C3a C 0.019(2) 0.051(3) 0.035(3) -0.008(2) -0.0019(19) -0.011(2)
C4a C 0.032(3) 0.047(4) 0.054(3) -0.010(2) -0.004(2) -0.010(3)
C11a C 0.018(2) 0.022(2) 0.030(2) -0.0079(17) 0.0010(17) -0.0017(17)
C12a C 0.027(2) 0.033(3) 0.031(2) 0.001(2) 0.0026(19) 0.000(2)
C13a C 0.018(2) 0.019(2) 0.031(2) 0.0013(16) -0.0045(17) -0.0066(17)
C14a C 0.023(2) 0.028(3) 0.030(2) -0.0077(19) -0.0005(18) -0.0043(19)
C15a C 0.025(2) 0.032(3) 0.032(2) -0.004(2) 0.0017(19) -0.006(2)
C16a C 0.021(2) 0.030(3) 0.029(2) 0.0000(18) -0.0030(18) -0.0053(19)
C17a C 0.023(2) 0.032(3) 0.036(2) -0.0005(19) -0.0063(19) -0.013(2)
C18a C 0.020(2) 0.021(2) 0.035(2) -0.0052(17) -0.0034(18) -0.0019(18)
Cl1b Cl 0.0581(9) 0.0239(6) 0.0325(6) -0.0196(6) 0.0185(6) -0.0090(5)
Cl2b Cl 0.0247(5) 0.0264(6) 0.0258(5) -0.0056(4) -0.0048(4) -0.0071(4)
Cl3b Cl 0.0194(5) 0.0303(7) 0.0310(6) -0.0026(4) -0.0009(4) -0.0098(5)
P1b P 0.0201(5) 0.0345(7) 0.0173(5) -0.0081(5) 0.0008(4) -0.0061(5)
O1b O 0.0328(18) 0.042(2) 0.0237(16) -0.0087(15) 0.0022(13) -0.0007(14)
O2b O 0.0277(16) 0.0250(18) 0.0280(15) -0.0079(13) 0.0055(13) -0.0115(13)
N1b N 0.032(2) 0.024(2) 0.0272(19) -0.0122(17) 0.0034(15) -0.0092(15)
N2b N 0.0199(19) 0.059(3) 0.0262(19) -0.0055(19) 0.0011(15) -0.0200(19)
N3b N 0.0226(19) 0.038(2) 0.0249(18) -0.0105(17) -0.0025(15) -0.0090(17)
C1b C 0.020(2) 0.021(2) 0.024(2) -0.0069(17) 0.0028(16) -0.0049(16)
C2b C 0.025(2) 0.020(2) 0.025(2) -0.0100(17) 0.0030(17) -0.0059(17)
C3b C 0.018(2) 0.063(4) 0.025(2) -0.011(2) 0.0021(17) -0.012(2)
C4b C 0.026(3) 0.058(4) 0.037(3) -0.010(2) -0.001(2) -0.010(2)
C11b C 0.019(2) 0.028(3) 0.029(2) -0.0072(18) -0.0008(17) -0.0043(18)
C12b C 0.020(2) 0.051(3) 0.034(3) -0.005(2) 0.0043(19) -0.006(2)
C13b C 0.019(2) 0.020(2) 0.033(2) -0.0019(17) -0.0017(17) -0.0093(18)
C14b C 0.023(2) 0.024(2) 0.032(2) -0.0051(19) 0.0004(18) -0.0092(19)
C15b C 0.026(2) 0.028(3) 0.030(2) -0.0037(19) 0.0040(18) -0.0065(19)
C16b C 0.022(2) 0.031(3) 0.033(2) 0.0028(19) -0.0073(19) -0.007(2)
C17b C 0.027(2) 0.030(3) 0.038(3) -0.003(2) -0.0065(19) -0.016(2)
C18b C 0.022(2) 0.024(2) 0.039(3) -0.0041(18) -0.0025(19) -0.0078(19)
Cl1c Cl 0.0513(8) 0.0219(6) 0.0427(7) -0.0144(5) 0.0185(6) -0.0132(5)
Cl2c Cl 0.0198(5) 0.0303(7) 0.0386(6) -0.0099(4) -0.0021(4) 0.0005(5)
Cl3c Cl 0.0260(5) 0.0254(6) 0.0299(5) -0.0066(4) -0.0053(4) -0.0008(4)
P1c P 0.0235(6) 0.0251(6) 0.0238(6) -0.0084(5) -0.0021(5) -0.0006(5)
O1c O 0.043(2) 0.0326(19) 0.0291(16) -0.0198(16) 0.0077(14) -0.0084(14)
O2c O 0.0318(18) 0.0163(17) 0.0384(18) -0.0074(13) 0.0028(14) 0.0002(13)
N1c N 0.0275(19) 0.020(2) 0.0288(19) -0.0052(16) 0.0012(15) -0.0043(15)
N2c N 0.026(2) 0.045(3) 0.032(2) -0.0114(19) -0.0064(17) 0.0147(18)
N3c N 0.0205(18) 0.0194(19) 0.0321(19) -0.0046(15) -0.0013(15) -0.0027(15)
C1c C 0.0147(19) 0.023(3) 0.037(2) -0.0045(17) 0.0003(17) -0.0055(18)
C2c C 0.026(2) 0.016(2) 0.031(2) -0.0090(17) -0.0001(17) -0.0058(17)
C3c C 0.022(2) 0.053(3) 0.037(3) -0.008(2) 0.001(2) 0.011(2)
C4c C 0.032(3) 0.050(4) 0.087(5) -0.009(3) -0.006(3) 0.011(3)
C11c C 0.018(2) 0.023(2) 0.034(2) -0.0010(17) -0.0057(17) -0.0079(18)
C12c C 0.025(2) 0.042(3) 0.038(3) -0.010(2) 0.004(2) -0.009(2)
C13c C 0.021(2) 0.023(2) 0.035(2) -0.0081(18) -0.0006(18) -0.0060(18)
C14c C 0.022(2) 0.024(3) 0.035(2) -0.0035(18) -0.0052(19) -0.0027(19)
C15c C 0.024(2) 0.029(3) 0.038(3) -0.0070(19) 0.0008(19) -0.008(2)
C16c C 0.022(2) 0.042(3) 0.029(2) -0.013(2) -0.0010(18) 0.000(2)
C17c C 0.025(2) 0.023(3) 0.043(3) -0.0071(19) -0.006(2) 0.000(2)
C18c C 0.023(2) 0.022(2) 0.040(3) -0.0057(18) -0.0018(19) -0.009(2)
Cl1d Cl 0.0494(7) 0.0206(6) 0.0276(5) -0.0135(5) 0.0113(5) -0.0096(4)
Cl2d Cl 0.0196(5) 0.0297(6) 0.0322(6) -0.0091(4) -0.0018(4) -0.0016(4)
Cl3d Cl 0.0248(5) 0.0243(6) 0.0275(5) -0.0046(4) -0.0050(4) 0.0016(4)
P1d P 0.0210(5) 0.0308(7) 0.0175(5) -0.0061(5) -0.0009(4) -0.0070(5)
O1d O 0.0360(19) 0.039(2) 0.0360(18) -0.0160(16) 0.0073(14) -0.0184(15)
O2d O 0.0275(16) 0.0185(17) 0.0250(15) -0.0081(13) 0.0013(12) -0.0015(12)
N1d N 0.0281(19) 0.020(2) 0.0206(17) -0.0058(15) 0.0015(14) -0.0055(14)
N2d N 0.0195(19) 0.047(3) 0.0255(19) -0.0078(17) -0.0042(15) 0.0042(17)
N3d N 0.0204(17) 0.0196(19) 0.0224(17) -0.0057(15) -0.0033(14) -0.0001(14)
C1d C 0.0179(19) 0.021(2) 0.024(2) -0.0025(16) -0.0005(16) -0.0067(16)
C2d C 0.023(2) 0.019(2) 0.023(2) -0.0083(17) -0.0021(16) -0.0048(16)
C3d C 0.019(2) 0.058(3) 0.023(2) -0.006(2) 0.0004(17) -0.002(2)
C4d C 0.020(2) 0.061(4) 0.041(3) -0.004(2) 0.003(2) -0.004(2)
C11d C 0.018(2) 0.026(2) 0.026(2) -0.0006(17) -0.0013(16) -0.0092(17)
C12d C 0.022(2) 0.046(3) 0.030(2) -0.012(2) 0.0030(19) -0.008(2)
C13d C 0.0176(19) 0.023(2) 0.027(2) -0.0076(17) -0.0004(16) -0.0044(17)
C14d C 0.017(2) 0.023(2) 0.032(2) -0.0045(17) -0.0048(17) -0.0027(18)
C15d C 0.023(2) 0.032(3) 0.026(2) -0.0089(19) 0.0015(17) -0.0084(19)
C16d C 0.026(2) 0.040(3) 0.021(2) -0.013(2) -0.0045(17) -0.0032(19)
C17d C 0.028(2) 0.029(3) 0.030(2) -0.0102(19) -0.0052(18) 0.0028(19)
C18d C 0.021(2) 0.025(2) 0.031(2) -0.0055(18) -0.0005(17) -0.0079(18)
O1w O 0.095(10) 0.059(8) 0.054(7) -0.043(7) -0.007(6) -0.008(5)
O2w O 0.169(17) 0.067(9) 0.057(8) -0.003(9) -0.005(8) -0.004(6)
C5a C 0.0331(15) 0.0368(16) 0.0355(14) -0.0073(13) -0.0043(11) -0.0065(12)
C6a C 0.054(2) 0.091(3) 0.052(2) -0.017(2) -0.0148(17) 0.007(2)
C7a C 0.077(3) 0.100(4) 0.051(2) -0.016(3) -0.029(2) 0.008(2)
C8a C 0.076(3) 0.062(2) 0.0371(17) -0.017(2) -0.0150(17) 0.0055(16)
C9a C 0.080(3) 0.164(5) 0.045(2) -0.024(3) -0.003(2) 0.020(3)
C10a C 0.061(3) 0.150(5) 0.0415(19) -0.018(3) -0.0076(18) 0.007(2)
C5b C 0.037(2) 0.0385(16) 0.0328(13) -0.0132(16) 0.0056(13) -0.0088(11)
C6b C 0.092(4) 0.066(2) 0.041(2) -0.013(3) 0.004(2) -0.0142(16)
C7b C 0.106(5) 0.097(3) 0.035(2) -0.027(3) 0.008(2) -0.0163(19)
C8b C 0.067(3) 0.081(3) 0.0307(18) -0.022(2) -0.0007(19) -0.0012(16)
C9b C 0.172(7) 0.074(3) 0.043(2) -0.018(4) -0.003(3) 0.006(2)
C10b C 0.154(6) 0.064(3) 0.039(2) -0.021(3) 0.011(3) -0.0038(17)
C5c C 0.0345(15) 0.0365(19) 0.0330(13) -0.0085(13) 0.0009(11) 0.0022(12)
C6c C 0.092(3) 0.060(3) 0.043(2) -0.012(2) -0.0090(18) 0.0053(18)
C7c C 0.102(3) 0.090(4) 0.037(2) -0.021(3) -0.010(2) 0.011(2)
C8c C 0.070(2) 0.081(3) 0.0311(17) -0.026(2) -0.0035(15) -0.0030(19)
C9c C 0.155(5) 0.086(4) 0.043(2) 0.000(3) -0.006(2) -0.016(2)
C10c C 0.133(4) 0.071(4) 0.038(2) 0.005(3) 0.000(2) -0.003(2)
C5d C 0.0337(14) 0.038(2) 0.0338(14) -0.0105(14) -0.0037(11) 0.0017(14)
C6d C 0.060(2) 0.085(4) 0.049(2) -0.006(2) -0.0159(16) -0.009(2)
C7d C 0.084(3) 0.104(5) 0.046(2) -0.021(3) -0.026(2) -0.003(3)
C8d C 0.079(2) 0.070(4) 0.0347(17) -0.026(2) -0.0106(17) -0.007(2)
C9d C 0.084(3) 0.158(7) 0.048(2) -0.004(4) -0.004(2) -0.035(3)
C10d C 0.066(3) 0.141(6) 0.041(2) -0.001(3) -0.0077(18) -0.017(3)
C5e C 0.0345(15) 0.0385(18) 0.0310(14) -0.0087(13) 0.0010(11) 0.0012(12)
C6e C 0.094(3) 0.063(3) 0.039(2) -0.015(2) -0.0076(19) 0.0018(18)
C7e C 0.104(3) 0.096(4) 0.033(2) -0.024(3) -0.006(2) 0.001(2)
C8e C 0.070(2) 0.082(3) 0.0324(19) -0.027(2) 0.0002(16) -0.0121(18)
C9e C 0.159(5) 0.080(4) 0.048(3) -0.003(3) -0.007(3) -0.023(2)
C10e C 0.136(4) 0.070(3) 0.038(2) 0.003(3) -0.001(2) -0.009(2)
C5f C 0.034(2) 0.0349(16) 0.0374(14) -0.0105(16) -0.0058(13) -0.0020(12)
C6f C 0.062(4) 0.097(3) 0.052(2) -0.035(3) -0.010(2) -0.013(2)
C7f C 0.083(5) 0.106(4) 0.055(2) -0.035(3) -0.026(2) -0.014(2)
C8f C 0.072(4) 0.068(2) 0.0382(17) -0.015(2) -0.0133(19) -0.0117(16)
C9f C 0.113(6) 0.171(5) 0.041(2) -0.077(5) -0.001(3) -0.011(3)
C10f C 0.092(5) 0.148(5) 0.042(2) -0.069(4) -0.012(2) 0.000(2)

loop_
_atom_type_symbol
_atom_type_scat_dispersion_real
_atom_type_scat_dispersion_imag
_atom_type_scat_source
C 0.0181 0.0091 'International Tables Vol C tables 4.2.6.8 and 6.1.1.1'
H 0.0000 0.0000 'International Tables Vol C tables 4.2.6.8 and 6.1.1.1'
Cl 0.3639 0.7018 'International Tables Vol C tables 4.2.6.8 and 6.1.1.1'
N 0.0311 0.0180 'International Tables Vol C tables 4.2.6.8 and 6.1.1.1'
O 0.0492 0.0322 'International Tables Vol C tables 4.2.6.8 and 6.1.1.1'
P 0.2955 0.4335 'International Tables Vol C tables 4.2.6.8 and 6.1.1.1'

loop_
_geom_angle_atom_site_label_1
_geom_angle_atom_site_label_2
_geom_angle_atom_site_label_3
_geom_angle
O1a P1a N1a 102.4(2)
O1a P1a N2a 119.7(2)
O1a P1a N3a 115.6(2)
N1a P1a N2a 106.6(2)
N1a P1a N3a 111.35(18)
N2a P1a N3a 101.1(2)
P1a N1a C1a 124.8(3)
P1a N1a H1n1a 112(4)
C1a N1a H1n1a 123(4)
P1a N2a C3a 125.6(4)
P1a N2a H1n2a 111(4)
C3a N2a H1n2a 123(4)
P1a N3a C11a 122.8(3)
P1a N3a H1n3a 119(3)
C11a N3a H1n3a 116(3)
O2a C1a N1a 125.8(4)
O2a C1a C2a 120.9(4)
N1a C1a C2a 113.3(4)
N2a C3a C4a 110.0(4)
N2a C3a H1c3a 108.86
N2a C3a C5a 112.2(4)
C4a C3a H1c3a 106.96
C4a C3a C5a 113.9(4)
H1c3a C3a C5a 104.48
C3a C4a H1c4a 109.47
C3a C4a H2c4a 109.47
C3a C4a H3c4a 109.47
H1c4a C4a H2c4a 109.47
H1c4a C4a H3c4a 109.47
H2c4a C4a H3c4a 109.47
N3a C11a C12a 108.0(4)
N3a C11a C13a 113.3(4)
N3a C11a H1c11a 108.19
C12a C11a C13a 110.4(3)
C12a C11a H1c11a 111.3
C13a C11a H1c11a 105.68
C11a C12a H1c12a 109.47
C11a C12a H2c12a 109.47
C11a C12a H3c12a 109.47
H1c12a C12a H2c12a 109.47
H1c12a C12a H3c12a 109.47
H2c12a C12a H3c12a 109.47
C11a C13a C14a 121.0(4)
C11a C13a C18a 119.8(4)
C14a C13a C18a 119.1(4)
C13a C14a C15a 120.3(5)
C13a C14a H1c14a 119.83
C15a C14a H1c14a 119.83
C14a C15a C16a 120.6(5)
C14a C15a H1c15a 119.71
C16a C15a H1c15a 119.71
C15a C16a C17a 119.4(4)
C15a C16a H1c16a 120.3
C17a C16a H1c16a 120.3
C16a C17a C18a 120.0(5)
C16a C17a H1c17a 120
C18a C17a H1c17a 120
C13a C18a C17a 120.5(5)
C13a C18a H1c18a 119.73
C17a C18a H1c18a 119.73
O1b P1b N1b 102.6(2)
O1b P1b N2b 119.7(2)
O1b P1b N3b 115.9(2)
N1b P1b N2b 106.7(2)
N1b P1b N3b 110.66(18)
N2b P1b N3b 101.1(2)
P1b N1b C1b 124.9(3)
P1b N1b H1n1b 111(4)
C1b N1b H1n1b 124(4)
P1b N2b C3b 123.7(4)
P1b N2b H1n2b 116(4)
C3b N2b H1n2b 119(4)
P1b N3b C11b 123.0(4)
P1b N3b H1n3b 123(4)
C11b N3b H1n3b 113(4)
O2b C1b N1b 125.0(4)
O2b C1b C2b 121.2(4)
N1b C1b C2b 113.8(4)
N2b C3b C4b 109.9(4)
N2b C3b H1c3b 107.93
N2b C3b C5b 112.5(4)
C4b C3b H1c3b 108.49
C4b C3b C5b 112.0(4)
H1c3b C3b C5b 105.68
C3b C4b H1c4b 109.47
C3b C4b H2c4b 109.47
C3b C4b H3c4b 109.47
H1c4b C4b H2c4b 109.47
H1c4b C4b H3c4b 109.47
H2c4b C4b H3c4b 109.47
N3b C11b C12b 107.9(4)
N3b C11b C13b 114.1(4)
N3b C11b H1c11b 107.32
C12b C11b C13b 109.3(3)
C12b C11b H1c11b 112.37
C13b C11b H1c11b 105.91
C11b C12b H1c12b 109.47
C11b C12b H2c12b 109.47
C11b C12b H3c12b 109.47
H1c12b C12b H2c12b 109.47
H1c12b C12b H3c12b 109.47
H2c12b C12b H3c12b 109.47
C11b C13b C14b 121.8(5)
C11b C13b C18b 119.1(4)
C14b C13b C18b 119.1(4)
C13b C14b C15b 120.7(5)
C13b C14b H1c14b 119.65
C15b C14b H1c14b 119.65
C14b C15b C16b 120.6(5)
C14b C15b H1c15b 119.68
C16b C15b H1c15b 119.68
C15b C16b C17b 119.1(4)
C15b C16b H1c16b 120.44
C17b C16b H1c16b 120.44
C16b C17b C18b 120.5(5)
C16b C17b H1c17b 119.76
C18b C17b H1c17b 119.76
C13b C18b C17b 120.0(5)
C13b C18b H1c18b 120.01
C17b C18b H1c18b 120.01
O1c P1c N1c 103.1(2)
O1c P1c N2c 120.4(2)
O1c P1c N3c 115.0(2)
N1c P1c N2c 105.33(19)
N1c P1c N3c 111.5(2)
N2c P1c N3c 101.3(2)
P1c N1c C1c 125.9(4)
P1c N1c H1n1c 106(4)
C1c N1c H1n1c 125(3)
P1c N2c C3c 124.9(4)
P1c N2c H1n2c 124(4)
C3c N2c H1n2c 111(4)
P1c N3c C11c 123.8(3)
P1c N3c H1n3c 118(4)
C11c N3c H1n3c 117(4)
O2c C1c N1c 125.0(4)
O2c C1c C2c 120.7(4)
N1c C1c C2c 114.3(4)
N2c C3c C4c 110.0(5)
N2c C3c H1c3c 107.74
N2c C3c C5c 110.1(5)
C4c C3c H1c3c 111.39
C4c C3c C5c 106.4(5)
H1c3c C3c C5c 111.27
C3c C4c H1c4c 109.47
C3c C4c H2c4c 109.47
C3c C4c H3c4c 109.47
H1c4c C4c H2c4c 109.47
H1c4c C4c H3c4c 109.47
H2c4c C4c H3c4c 109.47
N3c C11c C12c 108.1(4)
N3c C11c C13c 113.8(3)
N3c C11c H1c11c 107.91
C12c C11c C13c 110.7(4)
C12c C11c H1c11c 111.14
C13c C11c H1c11c 105.19
C11c C12c H1c12c 109.47
C11c C12c H2c12c 109.47
C11c C12c H3c12c 109.47
H1c12c C12c H2c12c 109.47
H1c12c C12c H3c12c 109.47
H2c12c C12c H3c12c 109.47
C11c C13c C14c 121.2(4)
C11c C13c C18c 120.1(4)
C14c C13c C18c 118.7(4)
C13c C14c C15c 120.5(4)
C13c C14c H1c14c 119.77
C15c C14c H1c14c 119.77
C14c C15c C16c 120.7(4)
C14c C15c H1c15c 119.66
C16c C15c H1c15c 119.66
C15c C16c C17c 119.4(4)
C15c C16c H1c16c 120.3
C17c C16c H1c16c 120.3
C16c C17c C18c 120.0(4)
C16c C17c H1c17c 120
C18c C17c H1c17c 120
C13c C18c C17c 120.8(4)
C13c C18c H1c18c 119.62
C17c C18c H1c18c 119.62
O1d P1d N1d 103.1(2)
O1d P1d N2d 119.8(2)
O1d P1d N3d 115.0(2)
N1d P1d N2d 105.91(18)
N1d P1d N3d 111.3(2)
N2d P1d N3d 101.6(2)
P1d N1d C1d 124.6(3)
P1d N1d H1n1d 112(3)
C1d N1d H1n1d 122(3)
P1d N2d C3d 123.7(4)
P1d N2d H1n2d 117(3)
C3d N2d H1n2d 118(3)
P1d N3d C11d 123.0(3)
P1d N3d H1n3d 118(4)
C11d N3d H1n3d 117(4)
O2d C1d N1d 125.0(4)
O2d C1d C2d 121.0(4)
N1d C1d C2d 114.0(4)
N2d C3d C4d 109.5(5)
N2d C3d H1c3d 111.88
N2d C3d C5d 112.1(4)
N2d C3d C5f 110.2(5)
C4d C3d H1c3d 103.36
C4d C3d C5d 119.1(4)
C4d C3d C5f 106.9(5)
H1c3d C3d C5d 100.17
H1c3d C3d C5f 114.63
C3d C4d H1c4d 109.47
C3d C4d H2c4d 109.47
C3d C4d H3c4d 109.47
H1c4d C4d H2c4d 109.47
H1c4d C4d H3c4d 109.47
H2c4d C4d H3c4d 109.47
N3d C11d C12d 108.7(3)
N3d C11d C13d 113.5(3)
N3d C11d H1c11d 107.49
C12d C11d C13d 110.2(4)
C12d C11d H1c11d 110.92
C13d C11d H1c11d 105.89
C11d C12d H1c12d 109.47
C11d C12d H2c12d 109.47
C11d C12d H3c12d 109.47
H1c12d C12d H2c12d 109.47
H1c12d C12d H3c12d 109.47
H2c12d C12d H3c12d 109.47
C11d C13d C14d 121.5(4)
C11d C13d C18d 120.2(4)
C14d C13d C18d 118.3(4)
C13d C14d C15d 120.5(4)
C13d C14d H1c14d 119.73
C15d C14d H1c14d 119.73
C14d C15d C16d 120.3(4)
C14d C15d H1c15d 119.85
C16d C15d H1c15d 119.86
C15d C16d C17d 120.2(4)
C15d C16d H1c16d 119.92
C17d C16d H1c16d 119.92
C16d C17d C18d 119.9(4)
C16d C17d H1c17d 120.05
C18d C17d H1c17d 120.05
C13d C18d C17d 120.8(4)
C13d C18d H1c18d 119.6
C17d C18d H1c18d 119.61
C3a C5a C6a 119.9(3)
C3a C5a C10a 120.1(3)
C6a C5a C10a 120.0(3)
C5a C6a C7a 120.0(4)
C5a C6a H1c6a 120
C7a C6a H1c6a 120
C6a C7a C8a 120.0(5)
C6a C7a H1c7a 120
C8a C7a H1c7a 120
C7a C8a C9a 120.0(4)
C7a C8a H1c8a 120
C9a C8a H1c8a 120
C8a C9a C10a 120.0(5)
C8a C9a H1c9a 120
C10a C9a H1c9a 120
C5a C10a C9a 120.0(4)
C5a C10a H1c10a 120
C9a C10a H1c10a 120
C3b C5b C6b 120.2(4)
C3b C5b C10b 119.8(4)
C6b C5b C10b 120.0(4)
C5b C6b C7b 120.0(6)
C5b C6b H1c6b 120
C7b C6b H1c6b 120
C6b C7b C8b 120.0(8)
C6b C7b H1c7b 120
C8b C7b H1c7b 120
C7b C8b C9b 120.0(7)
C7b C8b H1c8b 120
C9b C8b H1c8b 120
C8b C9b C10b 120.0(8)
C8b C9b H1c9b 120
C10b C9b H1c9b 120
C5b C10b C9b 120.0(6)
C5b C10b H1c10b 120
C9b C10b H1c10b 120
C3c C5c C6c 126.2(7)
C3c C5c C10c 113.8(6)
C6c C5c C10c 120.0(7)
C5c C6c C7c 120.0(10)
C5c C6c H1c6c 120
C7c C6c H1c6c 120
C6c C7c C8c 120.0(12)
C6c C7c H1c7c 120
C8c C7c H1c7c 120
C7c C8c C9c 120.0(11)
C7c C8c H1c8c 120
C9c C8c H1c8c 120
C8c C9c C10c 120.0(13)
C8c C9c H1c9c 120
C10c C9c H1c9c 120
C5c C10c C9c 120.0(9)
C5c C10c H1c10c 120
C9c C10c H1c10c 120
C3d C5d C6d 117.7(7)
C3d C5d C10d 122.0(7)
C6d C5d C10d 120.0(7)
C5d C6d C7d 120.0(10)
C5d C6d H1c6d 120
C7d C6d H1c6d 120
C6d C7d C8d 120.0(13)
C6d C7d H1c7d 120
C8d C7d H1c7d 120
C7d C8d C9d 120.0(11)
C7d C8d H1c8d 120
C9d C8d H1c8d 120
C8d C9d C10d 120.0(12)
C8d C9d H1c9d 120
C10d C9d H1c9d 120
C5d C10d C9d 120.0(10)
C5d C10d H1c10d 120
C9d C10d H1c10d 120
C6e C5e C10e 120.0(7)
C5e C6e C7e 120.0(11)
C5e C6e H1c6e 120
C7e C6e H1c6e 120
C6e C7e C8e 120.0(12)
C6e C7e H1c7e 120
C8e C7e H1c7e 120
C7e C8e C9e 120.0(13)
C7e C8e H1c8e 120
C9e C8e H1c8e 120
C8e C9e C10e 120.0(14)
C8e C9e H1c9e 120
C10e C9e H1c9e 120
C5e C10e C9e 120.0(9)
C5e C10e H1c10e 120
C9e C10e H1c10e 120
C6f C5f C10f 120.0(8)
C5f C6f C7f 120.0(13)
C5f C6f H1c6f 120
C7f C6f H1c6f 120
C6f C7f C8f 120.0(18)
C6f C7f H1c7f 120
C8f C7f H1c7f 120
C7f C8f C9f 120.0(12)
C7f C8f H1c8f 120
C9f C8f H1c8f 120
C8f C9f C10f 120.0(14)
C8f C9f H1c9f 120
C10f C9f H1c9f 120
C5f C10f C9f 120.0(14)
C5f C10f H1c10f 120
C9f C10f H1c10f 120

loop_
_geom_bond_atom_site_label_1
_geom_bond_atom_site_label_2
_geom_bond_distance
Cl2a N1a 3.104(4)
Cl3a N1a 3.038(4)
P1a O1a 1.465(4)
P1a N1a 1.714(4)
P1a N2a 1.605(5)
P1a N3a 1.625(4)
O2a C1a 1.204(6)
N1a C1a 1.354(6)
N1a H1n1a 0.86(2)
N2a C3a 1.469(6)
N2a H1n2a 0.86(4)
N3a C11a 1.471(6)
N3a H1n3a 0.86(4)
C1a C2a 1.558(6)
C3a C4a 1.529(9)
C3a H1c3a 0.96
C3a C5a 1.527(5)
C4a H1c4a 0.96
C4a H2c4a 0.96
C4a H3c4a 0.96
C11a C12a 1.532(6)
C11a C13a 1.520(6)
C11a H1c11a 0.96
C12a H1c12a 0.96
C12a H2c12a 0.96
C12a H3c12a 0.96
C13a C14a 1.393(7)
C13a C18a 1.389(7)
C14a C15a 1.390(6)
C14a H1c14a 0.96
C15a C16a 1.383(8)
C15a H1c15a 0.96
C16a C17a 1.394(7)
C16a H1c16a 0.96
C17a C18a 1.394(7)
C17a H1c17a 0.96
C18a H1c18a 0.96
Cl2b N1b 3.061(4)
Cl3b N1b 3.086(4)
P1b O1b 1.469(4)
P1b N1b 1.713(4)
P1b N2b 1.620(5)
P1b N3b 1.617(4)
O2b C1b 1.206(6)
N1b C1b 1.351(6)
N1b H1n1b 0.86(3)
N2b C3b 1.478(6)
N2b H1n2b 0.86(3)
N3b C11b 1.464(6)
N3b H1n3b 0.86(4)
C1b C2b 1.551(6)
C3b C4b 1.510(9)
C3b H1c3b 0.96
C3b C5b 1.538(5)
C4b H1c4b 0.96
C4b H2c4b 0.96
C4b H3c4b 0.96
C11b C12b 1.539(6)
C11b C13b 1.526(6)
C11b H1c11b 0.96
C12b H1c12b 0.96
C12b H2c12b 0.96
C12b H3c12b 0.96
C13b C14b 1.379(7)
C13b C18b 1.393(7)
C14b C15b 1.384(6)
C14b H1c14b 0.96
C15b C16b 1.385(8)
C15b H1c15b 0.96
C16b C17b 1.379(7)
C16b H1c16b 0.96
C17b C18b 1.398(7)
C17b H1c17b 0.96
C18b H1c18b 0.96
Cl2c N1c 3.096(4)
Cl3c N1c 3.057(4)
P1c O1c 1.466(4)
P1c N1c 1.711(4)
P1c N2c 1.624(4)
P1c N3c 1.615(5)
O2c C1c 1.222(6)
N1c C1c 1.352(6)
N1c H1n1c 0.860(16)
N2c C3c 1.478(7)
N2c H1n2c 0.86(5)
N3c C11c 1.463(5)
N3c H1n3c 0.860(7)
C1c C2c 1.549(6)
C3c C4c 1.509(8)
C3c H1c3c 0.96
C3c C5c 1.488(7)
C4c H1c4c 0.96
C4c H2c4c 0.96
C4c H3c4c 0.96
C11c C12c 1.530(8)
C11c C13c 1.524(6)
C11c H1c11c 0.96
C12c H1c12c 0.96
C12c H2c12c 0.96
C12c H3c12c 0.96
C13c C14c 1.382(7)
C13c C18c 1.397(6)
C14c C15c 1.389(7)
C14c H1c14c 0.96
C15c C16c 1.379(6)
C15c H1c15c 0.96
C16c C17c 1.387(7)
C16c H1c16c 0.96
C17c C18c 1.385(7)
C17c H1c17c 0.96
C18c H1c18c 0.96
Cl2d N1d 3.119(4)
Cl3d N1d 3.036(4)
P1d O1d 1.475(4)
P1d N1d 1.707(4)
P1d N2d 1.624(4)
P1d N3d 1.619(4)
O2d C1d 1.222(6)
N1d C1d 1.358(6)
N1d H1n1d 0.86(2)
N2d C3d 1.470(6)
N2d H1n2d 0.86(5)
N3d C11d 1.468(5)
N3d H1n3d 0.860(8)
C1d C2d 1.549(6)
C3d C4d 1.536(7)
C3d H1c3d 0.96
C3d C5d 1.571(8)
C3d C5f 1.547(8)
C4d H1c4d 0.96
C4d H2c4d 0.96
C4d H3c4d 0.96
C11d C12d 1.523(7)
C11d C13d 1.516(6)
C11d H1c11d 0.96
C12d H1c12d 0.96
C12d H2c12d 0.96
C12d H3c12d 0.96
C13d C14d 1.394(6)
C13d C18d 1.402(6)
C14d C15d 1.384(6)
C14d H1c14d 0.96
C15d C16d 1.384(6)
C15d H1c15d 0.96
C16d C17d 1.375(7)
C16d H1c16d 0.96
C17d C18d 1.387(6)
C17d H1c17d 0.96
C18d H1c18d 0.96
C5a C6a 1.389(5)
C5a C10a 1.389(6)
C6a C7a 1.390(6)
C6a H1c6a 0.96
C7a C8a 1.389(8)
C7a H1c7a 0.96
C8a C9a 1.388(9)
C8a H1c8a 0.96
C9a C10a 1.391(6)
C9a H1c9a 0.96
C10a H1c10a 0.96
C5b C6b 1.389(7)
C5b C10b 1.389(6)
C6b C7b 1.390(10)
C6b H1c6b 0.96
C7b C8b 1.389(15)
C7b H1c7b 0.96
C8b C9b 1.388(14)
C8b H1c8b 0.96
C9b C10b 1.391(8)
C9b H1c9b 0.96
C10b H1c10b 0.96
C5c C6c 1.389(11)
C5c C10c 1.389(12)
C6c C7c 1.390(16)
C6c H1c6c 0.96
C7c C8c 1.39(2)
C7c H1c7c 0.96
C8c C9c 1.39(2)
C8c H1c8c 0.96
C9c C10c 1.391(13)
C9c H1c9c 0.96
C10c H1c10c 0.96
C5d C6d 1.389(13)
C5d C10d 1.389(12)
C6d C7d 1.390(17)
C6d H1c6d 0.96
C7d C8d 1.39(2)
C7d H1c7d 0.96
C8d C9d 1.39(2)
C8d H1c8d 0.96
C9d C10d 1.391(14)
C9d H1c9d 0.96
C10d H1c10d 0.96
C5e C6e 1.389(11)
C5e C10e 1.389(13)
C6e C7e 1.390(17)
C6e H1c6e 0.96
C7e C8e 1.39(3)
C7e H1c7e 0.96
C8e C9e 1.39(2)
C8e H1c8e 0.96
C9e C10e 1.391(15)
C9e H1c9e 0.96
C10e H1c10e 0.96
C5f C6f 1.389(18)
C5f C10f 1.389(15)
C6f C7f 1.390(18)
C6f H1c6f 0.96
C7f C8f 1.39(3)
C7f H1c7f 0.96
C8f C9f 1.39(3)
C8f H1c8f 0.96
C9f C10f 1.391(15)
C9f H1c9f 0.96
C10f H1c10f 0.96

loop_
_geom_hbond_atom_site_label_D
_geom_hbond_atom_site_label_H
_geom_hbond_atom_site_label_A
_geom_hbond_site_symmetry_A
_geom_hbond_distance_DH
_geom_hbond_distance_HA
_geom_hbond_distance_DA
_geom_hbond_angle_DHA
N2a H1n2a O2w . 0.86(4) 2.04(6) 2.768(14) 142(5)
N3a H1n3a O1b 1_545 0.86(4) 2.22(5) 3.058(6) 165(5)
N1a H1n1a O2b . 0.86(2) 2.26(2) 3.116(5) 175(5)
N1b H1n1b O2a 1_565 0.86(3) 2.31(3) 3.168(5) 177(5)
N3b H1n3b O1a . 0.86(4) 2.14(5) 2.970(6) 162(5)
N2c H1n2c O1w . 0.86(5) 2.12(6) 2.920(13) 155(4)
N3c H1n3c O1d 1_545 0.860(7) 2.103(7) 2.961(5) 175(5)
N1c H1n1c O2d . 0.860(16) 2.33(3) 3.154(5) 160(5)
N1d H1n1d O2c 1_565 0.86(2) 2.29(3) 3.124(5) 162(5)
N3d H1n3d O1c . 0.860(8) 2.109(11) 2.950(5) 166(5)

loop_
_twin_individual_id
_twin_individual_mass_fraction_refined
_twin_individual_twin_matrix_11
_twin_individual_twin_matrix_12
_twin_individual_twin_matrix_13
_twin_individual_twin_matrix_21
_twin_individual_twin_matrix_22
_twin_individual_twin_matrix_23
_twin_individual_twin_matrix_31
_twin_individual_twin_matrix_32
_twin_individual_twin_matrix_33
1 0.969(13) 1 0 0 0 1 0 0 0 1
2 0.031(13) -1 0 0 0 -1 0 0 0 -1

loop_
_restr_distance_atom_site_label_1
_restr_distance_atom_site_label_2
_restr_distance_target
_restr_distance_target_weight_param
C5 C6 1.39 0.001
C6 C7 1.39 0.001
C7 C8 1.39 0.001
C8 C9 1.39 0.001
C9 C10 1.39 0.001
C10 C5 1.39 0.001
H1n1a N1a 0.86 0.001
H1n2a N2a 0.86 0.001
H1n3a N3a 0.86 0.001
H1n1b N1b 0.86 0.001
H1n2b N2b 0.86 0.001
H1n3b N3b 0.86 0.001
H1n1c N1c 0.86 0.001
H1n2c N2c 0.86 0.001
H1n3c N3c 0.86 0.001
H1n1d N1d 0.86 0.001
H1n2d N2d 0.86 0.001
H1n3d N3d 0.86 0.001

loop_
_restr_angle_atom_site_label_1
_restr_angle_atom_site_label_2
_restr_angle_atom_site_label_3
_restr_angle_target
_restr_angle_target_weight_param
C10 C5 C6 120 0.01
C5 C6 C7 120 0.01
C6 C7 C8 120 0.01
C7 C8 C9 120 0.01
C8 C9 C10 120 0.01
C9 C10 C5 120 0.01
